data_4119010
loop_
_publ_author_name
'Mi Jung Kim'
'Te-ik Sohn'
'Deukjoon Kim'
'Robert S. Paton'

_publ_section_title
;
 Concise Substrate-Controlled Asymmetric Total Syntheses of Dioxabicyclic
 Marine Natural Products with 2,10-Dioxabicyclo-[7.3.0]dodecene and
 2,9-Dioxabicyclo[6.3.0]undecene Skeletons
;
_journal_name_full 'Journal of the American Chemical Society'
_journal_page_first 20178
_journal_page_last 20188
_journal_paper_doi 10.1021/ja310249u
_journal_volume 134
_journal_year 2012
_chemical_formula_moiety 'C13 H18 Br N O2'
_chemical_formula_sum 'C13 H18 Br N O2'
_chemical_formula_weight 300.19
_space_group_IT_number 19
_symmetry_cell_setting orthorhombic
_symmetry_Int_Tables_number 19
_symmetry_space_group_name_Hall 'P 2ac 2ab'
_symmetry_space_group_name_H-M 'P 21 21 21'
_atom_sites_solution_hydrogens geom
_atom_sites_solution_primary direct
_atom_sites_solution_secondary difmap
_cell_angle_alpha 90.0000
_cell_angle_beta 90.0000
_cell_angle_gamma 90.0000
_cell_formula_units_Z 4
_cell_length_a 5.1753(9)
_cell_length_b 8.4468(11)
_cell_length_c 30.485(5)
_cell_measurement_reflns_used 8262
_cell_measurement_temperature 294
_cell_measurement_theta_max 27.50
_cell_measurement_theta_min 3.13
_cell_volume 1332.6(4)
_computing_cell_refinement 'RAPID AUTO'
_computing_data_collection 'RAPID AUTO (Rigaku, ????)'
_computing_data_reduction 'RAPID AUTO'
_computing_molecular_graphics 'CrystalStructure 4.0'
_computing_publication_material 'CrystalStructure 4.0 (Rigaku, 2010)'
_computing_structure_refinement 'SHELXL97 (Sheldrick, 2008)'
_computing_structure_solution 'Il Milione (Burla, et al., 2007)'
_diffrn_ambient_temperature 294
_diffrn_detector_area_resol_mean 10.000
_diffrn_measured_fraction_theta_full 0.998
_diffrn_measured_fraction_theta_max 0.998
_diffrn_measurement_device_type 'Rigaku R-AXIS RAPID'
_diffrn_measurement_method \w
_diffrn_radiation_type 'Mo K\a'
_diffrn_radiation_wavelength 0.71075
_diffrn_reflns_av_R_equivalents 0.0523
_diffrn_reflns_limit_h_max 6
_diffrn_reflns_limit_h_min -6
_diffrn_reflns_limit_k_max 9
_diffrn_reflns_limit_k_min -10
_diffrn_reflns_limit_l_max 39
_diffrn_reflns_limit_l_min -39
_diffrn_reflns_number 12954
_diffrn_reflns_theta_full 27.46
_diffrn_reflns_theta_max 27.46
_diffrn_standards_number 0
_exptl_absorpt_coefficient_mu 3.084
_exptl_absorpt_correction_T_max 0.396
_exptl_absorpt_correction_T_min 0.192
_exptl_absorpt_correction_type multi-scan
_exptl_absorpt_process_details 'ABSCOR (Rigaku, 1995)'
_exptl_crystal_colour colorless
_exptl_crystal_density_diffrn 1.496
_exptl_crystal_description chunk
_exptl_crystal_F_000 616.00
_exptl_crystal_size_max 0.600
_exptl_crystal_size_mid 0.400
_exptl_crystal_size_min 0.300
_refine_diff_density_max 0.470
_refine_diff_density_min -0.700
_refine_ls_abs_structure_details 'Flack, H. D. (1983), Acta Cryst. A39, 876-881.  1238 Friedel Pairs'
_refine_ls_abs_structure_Flack 0.006(15)
_refine_ls_extinction_method none
_refine_ls_goodness_of_fit_ref 1.121
_refine_ls_hydrogen_treatment mixed
_refine_ls_number_parameters 163
_refine_ls_number_reflns 3047
_refine_ls_number_restraints 0
_refine_ls_R_factor_gt 0.0336
_refine_ls_shift/su_max 0.001
_refine_ls_structure_factor_coef Fsqd
_refine_ls_weighting_details 'w = 1/[\s^2^(Fo^2^)+(0.0234P)^2^+0.5735P] where P=(Fo^2^+2Fc^2^)/3'
_refine_ls_weighting_scheme calc
_refine_ls_wR_factor_ref 0.0920
_reflns_number_gt 2173
_reflns_number_total 3047
_reflns_threshold_expression F^2^>2.0\s(F^2^)
_cod_data_source_file ja310249u_si_005.cif
_cod_data_source_block 511
_cod_database_code 4119010

loop_
_symmetry_equiv_pos_site_id
_symmetry_equiv_pos_as_xyz
1 +X,+Y,+Z
2 1/2+X,1/2-Y,-Z
3 -X,1/2+Y,1/2-Z
4 1/2-X,-Y,1/2+Z

loop_
_atom_site_label
_atom_site_type_symbol
_atom_site_fract_x
_atom_site_fract_y
_atom_site_fract_z
_atom_site_U_iso_or_equiv
_atom_site_adp_type
_atom_site_occupancy
_atom_site_symmetry_multiplicity
_atom_site_calc_flag
_atom_site_refinement_flags
Br1 Br 0.77955(9) 0.59884(5) 0.426735(14) 0.06333(16) Uani 1.0 4 d .
O1 O 0.2998(6) 0.9420(3) 0.37278(7) 0.0409(6) Uani 1.0 4 d .
O2 O 0.0799(7) 1.2577(4) 0.35747(9) 0.0616(9) Uani 1.0 4 d .
N1 N 0.0637(12) 1.4174(6) 0.25675(14) 0.0967(17) Uani 1.0 4 d .
C1 C 0.3903(8) 1.1209(5) 0.31436(11) 0.0453(10) Uani 1.0 4 d .
C2 C 0.3055(10) 1.2298(4) 0.38360(11) 0.0468(10) Uani 1.0 4 d .
C3 C 0.4093(8) 0.8300(5) 0.40294(11) 0.0404(9) Uani 1.0 4 d .
C4 C 0.6871(9) 0.7856(4) 0.39081(11) 0.0445(9) Uani 1.0 4 d .
C5 C 0.1228(9) 1.1943(5) 0.31471(11) 0.0469(10) Uani 1.0 4 d .
C6 C 0.4349(8) 1.0854(4) 0.36290(11) 0.0404(8) Uani 1.0 4 d .
C7 C 0.4578(11) 1.1674(6) 0.45858(13) 0.0568(12) Uani 1.0 4 d .
C8 C 0.3692(9) 0.8781(5) 0.45127(11) 0.0491(10) Uani 1.0 4 d .
C9 C 0.5199(10) 1.0201(6) 0.46640(13) 0.0509(11) Uani 1.0 4 d .
C10 C 0.7358(10) 0.7480(5) 0.34274(11) 0.0520(10) Uani 1.0 4 d .
C11 C 0.2290(10) 1.2150(5) 0.43100(11) 0.0549(10) Uani 1.0 4 d .
C12 C 0.0885(11) 1.3214(6) 0.28213(14) 0.0623(13) Uani 1.0 4 d .
C13 C 0.5588(11) 0.6282(6) 0.32204(16) 0.0785(16) Uani 1.0 4 d .
H1A H 0.5183 1.1944 0.3031 0.0544 Uiso 1.0 4 calc R
H1B H 0.3940 1.0248 0.2969 0.0544 Uiso 1.0 4 calc R
H2 H 0.4217 1.3207 0.3806 0.0561 Uiso 1.0 4 calc R
H3 H 0.3086 0.7327 0.3991 0.0485 Uiso 1.0 4 calc R
H4 H 0.8003 0.8734 0.3993 0.0534 Uiso 1.0 4 calc R
H5 H -0.0052 1.1112 0.3091 0.0563 Uiso 1.0 4 calc R
H6 H 0.6189 1.0787 0.3702 0.0485 Uiso 1.0 4 calc R
H7 H 0.551(9) 1.255(5) 0.4689(13) 0.060(13) Uiso 1.0 4 d .
H8A H 0.1869 0.8991 0.4558 0.0589 Uiso 1.0 4 calc R
H8B H 0.4154 0.7888 0.4697 0.0589 Uiso 1.0 4 calc R
H9 H 0.672(8) 0.997(5) 0.4811(11) 0.047(11) Uiso 1.0 4 d .
H10A H 0.7228 0.8458 0.3262 0.0624 Uiso 1.0 4 calc R
H10B H 0.9120 0.7102 0.3398 0.0624 Uiso 1.0 4 calc R
H11A H 0.0936 1.1363 0.4339 0.0659 Uiso 1.0 4 calc R
H11B H 0.1617 1.3155 0.4413 0.0659 Uiso 1.0 4 calc R
H13A H 0.5668 0.5309 0.3383 0.0942 Uiso 1.0 4 calc R
H13B H 0.6119 0.6094 0.2923 0.0942 Uiso 1.0 4 calc R
H13C H 0.3849 0.6677 0.3223 0.0942 Uiso 1.0 4 calc R

loop_
_atom_site_aniso_label
_atom_site_aniso_U_11
_atom_site_aniso_U_22
_atom_site_aniso_U_33
_atom_site_aniso_U_12
_atom_site_aniso_U_13
_atom_site_aniso_U_23
Br1 0.0703(3) 0.0541(3) 0.0656(3) 0.0070(3) -0.0095(3) 0.01445(19)
O1 0.0416(16) 0.0434(12) 0.0379(12) -0.0020(12) -0.0049(12) 0.0018(10)
O2 0.065(3) 0.079(2) 0.0398(14) 0.0326(17) 0.0008(14) -0.0027(14)
N1 0.129(5) 0.098(4) 0.063(3) 0.044(4) 0.005(3) 0.024(3)
C1 0.049(3) 0.052(3) 0.0350(18) 0.008(2) 0.0043(16) 0.0063(18)
C2 0.054(3) 0.0468(19) 0.0390(18) 0.002(2) -0.0021(19) -0.0009(16)
C3 0.043(3) 0.0405(18) 0.0383(19) -0.0032(17) -0.0002(17) 0.0033(16)
C4 0.049(3) 0.0410(17) 0.0432(19) -0.0008(18) -0.0015(19) 0.0039(15)
C5 0.054(3) 0.053(3) 0.0344(19) 0.006(2) -0.0029(18) -0.0016(18)
C6 0.043(3) 0.0437(19) 0.0348(17) -0.0012(19) -0.0044(16) 0.0016(17)
C7 0.075(4) 0.063(3) 0.033(2) -0.011(3) -0.002(2) -0.007(2)
C8 0.059(3) 0.054(3) 0.0350(18) -0.006(2) 0.0056(18) 0.0072(17)
C9 0.057(3) 0.062(3) 0.033(2) 0.001(3) -0.005(2) 0.0010(19)
C10 0.053(3) 0.055(2) 0.048(2) 0.006(3) 0.006(3) -0.0018(16)
C11 0.073(3) 0.0531(19) 0.0387(18) 0.011(3) 0.002(3) -0.0076(16)
C12 0.073(4) 0.070(3) 0.044(3) 0.022(3) -0.001(3) -0.001(3)
C13 0.093(5) 0.080(4) 0.062(3) -0.011(4) 0.006(3) -0.018(3)

loop_
_atom_type_symbol
_atom_type_description
_atom_type_scat_dispersion_real
_atom_type_scat_dispersion_imag
_atom_type_scat_source
C C 0.0033 0.0016
;
International Tables for Crystallography
(1992, Vol. C, Tables 4.2.6.8 and 6.1.1.4)
;
H H 0.0000 0.0000
;
International Tables for Crystallography
(1992, Vol. C, Table 6.1.1.4)
;
Br Br -0.2901 2.4595
;
International Tables for Crystallography
(1992, Vol. C, Tables 4.2.6.8 and 6.1.1.4)
;
N N 0.0061 0.0033
;
International Tables for Crystallography
(1992, Vol. C, Tables 4.2.6.8 and 6.1.1.4)
;
O O 0.0106 0.0060
;
International Tables for Crystallography
(1992, Vol. C, Tables 4.2.6.8 and 6.1.1.4)
;

loop_
_geom_angle_atom_site_label_1
_geom_angle_atom_site_label_2
_geom_angle_atom_site_label_3
_geom_angle
_geom_angle_publ_flag
C3 O1 C6 120.0(3) yes
C2 O2 C5 108.6(3) yes
C5 C1 C6 102.2(3) yes
O2 C2 C6 105.0(3) yes
O2 C2 C11 109.5(4) yes
C6 C2 C11 116.5(3) yes
O1 C3 C4 112.2(3) yes
O1 C3 C8 112.6(3) yes
C4 C3 C8 114.9(4) yes
Br1 C4 C3 106.8(3) yes
Br1 C4 C10 109.1(3) yes
C3 C4 C10 116.1(4) yes
O2 C5 C1 107.6(3) yes
O2 C5 C12 108.9(4) yes
C1 C5 C12 113.8(4) yes
O1 C6 C1 107.2(3) yes
O1 C6 C2 112.0(3) yes
C1 C6 C2 100.2(3) yes
C9 C7 C11 123.3(5) yes
C3 C8 C9 115.7(4) yes
C7 C9 C8 125.2(5) yes
C4 C10 C13 116.3(4) yes
C2 C11 C7 110.6(4) yes
N1 C12 C5 179.0(5) yes
C5 C1 H1A 111.335 no
C5 C1 H1B 111.336 no
C6 C1 H1A 111.332 no
C6 C1 H1B 111.331 no
H1A C1 H1B 109.206 no
O2 C2 H2 108.539 no
C6 C2 H2 108.531 no
C11 C2 H2 108.525 no
O1 C3 H3 105.371 no
C4 C3 H3 105.366 no
C8 C3 H3 105.351 no
Br1 C4 H4 108.227 no
C3 C4 H4 108.232 no
C10 C4 H4 108.220 no
O2 C5 H5 108.842 no
C1 C5 H5 108.844 no
C12 C5 H5 108.848 no
O1 C6 H6 112.223 no
C1 C6 H6 112.234 no
C2 C6 H6 112.220 no
C9 C7 H7 124(3) no
C11 C7 H7 112(3) no
C3 C8 H8A 108.365 no
C3 C8 H8B 108.367 no
C9 C8 H8A 108.356 no
C9 C8 H8B 108.351 no
H8A C8 H8B 107.436 no
C7 C9 H9 120(3) no
C8 C9 H9 115(3) no
C4 C10 H10A 108.204 no
C4 C10 H10B 108.191 no
C13 C10 H10A 108.201 no
C13 C10 H10B 108.208 no
H10A C10 H10B 107.355 no
C2 C11 H11A 109.535 no
C2 C11 H11B 109.535 no
C7 C11 H11A 109.530 no
C7 C11 H11B 109.529 no
H11A C11 H11B 108.091 no
C10 C13 H13A 109.473 no
C10 C13 H13B 109.470 no
C10 C13 H13C 109.472 no
H13A C13 H13B 109.466 no
H13A C13 H13C 109.474 no
H13B C13 H13C 109.471 no

loop_
_geom_bond_atom_site_label_1
_geom_bond_atom_site_label_2
_geom_bond_distance
_geom_bond_publ_flag
Br1 C4 1.979(4) yes
O1 C3 1.436(5) yes
O1 C6 1.431(5) yes
O2 C2 1.433(6) yes
O2 C5 1.427(5) yes
N1 C12 1.128(7) yes
C1 C5 1.517(6) yes
C1 C6 1.527(5) yes
C2 C6 1.527(6) yes
C2 C11 1.503(5) yes
C3 C4 1.531(6) yes
C3 C8 1.542(5) yes
C4 C10 1.520(5) yes
C5 C12 1.473(6) yes
C7 C9 1.307(7) yes
C7 C11 1.507(7) yes
C8 C9 1.504(6) yes
C10 C13 1.504(7) yes
C1 H1A 0.970 no
C1 H1B 0.970 no
C2 H2 0.980 no
C3 H3 0.980 no
C4 H4 0.980 no
C5 H5 0.980 no
C6 H6 0.980 no
C7 H7 0.94(5) no
C8 H8A 0.970 no
C8 H8B 0.970 no
C9 H9 0.92(4) no
C10 H10A 0.970 no
C10 H10B 0.970 no
C11 H11A 0.970 no
C11 H11B 0.970 no
C13 H13A 0.960 no
C13 H13B 0.960 no
C13 H13C 0.960 no

loop_
_geom_contact_atom_site_label_1
_geom_contact_atom_site_label_2
_geom_contact_distance
_geom_contact_publ_flag
_geom_contact_site_symmetry_2
Br1 C8 3.261(4) no .
Br1 C13 3.399(5) no .
O1 O2 2.937(4) no .
O1 C5 2.918(5) no .
O1 C7 3.337(5) no .
O1 C9 3.143(5) no .
O1 C10 2.935(5) no .
O1 C11 2.933(5) no .
O1 C13 3.349(6) no .
O2 N1 3.355(6) no .
N1 C1 3.495(7) no .
C2 C3 3.470(5) no .
C2 C9 3.277(6) no .
C2 C12 3.381(6) no .
C3 C7 3.326(6) no .
C3 C11 3.490(6) no .
C3 C13 3.096(6) no .
C4 C6 2.973(5) no .
C4 C9 3.159(6) no .
C5 C11 3.592(5) no .
C6 C7 3.000(6) no .
C6 C8 3.231(5) no .
C6 C9 3.233(6) no .
C6 C10 3.305(6) no .
C8 C11 3.002(6) no .
O1 C4 3.479(5) no 1_455
O1 C10 3.470(6) no 1_455
N1 C5 3.339(6) no 3_555
N1 C10 3.510(6) no 3_655
C4 O1 3.479(5) no 1_655
C5 N1 3.339(6) no 3_545
C10 O1 3.470(6) no 1_655
C10 N1 3.510(6) no 3_645
Br1 H3 2.8162 no .
Br1 H8B 2.8000 no .
Br1 H10B 2.8931 no .
Br1 H13A 2.9683 no .
O1 H1A 3.2137 no .
O1 H1B 2.4644 no .
O1 H2 3.2690 no .
O1 H4 2.7746 no .
O1 H5 2.8812 no .
O1 H8A 2.6227 no .
O1 H8B 3.2804 no .
O1 H10A 2.7332 no .
O1 H11A 2.7024 no .
O1 H13C 2.8165 no .
O2 H1A 2.8592 no .
O2 H1B 3.1495 no .
O2 H6 3.1967 no .
O2 H11A 2.5463 no .
O2 H11B 2.6371 no .
N1 H1A 3.3290 no .
N1 H5 3.0599 no .
C1 H2 2.6359 no .
C1 H10A 2.9135 no .
C2 H1A 2.7048 no .
C2 H1B 3.1918 no .
C2 H5 2.9574 no .
C2 H7 2.90(4) no .
C3 H6 2.5666 no .
C3 H9 3.08(4) no .
C3 H10A 2.8504 no .
C3 H10B 3.3895 no .
C3 H11A 3.2025 no .
C3 H13A 3.3059 no .
C3 H13C 2.8175 no .
C4 H6 2.5784 no .
C4 H8A 3.3976 no .
C4 H8B 2.7855 no .
C4 H9 3.28(4) no .
C4 H13A 2.7530 no .
C4 H13B 3.3738 no .
C4 H13C 2.7928 no .
C5 H2 2.7500 no .
C5 H6 3.2262 no .
C6 H3 3.2430 no .
C6 H4 2.8309 no .
C6 H5 2.8149 no .
C6 H7 3.59(4) no .
C6 H8A 3.4850 no .
C6 H10A 2.7514 no .
C6 H11A 2.8262 no .
C6 H11B 3.3900 no .
C7 H2 2.7148 no .
C7 H4 3.5464 no .
C7 H6 2.9178 no .
C7 H8A 2.6667 no .
C7 H8B 3.2235 no .
C8 H4 2.7371 no .
C8 H6 3.2634 no .
C8 H7 3.37(5) no .
C8 H11A 2.6598 no .
C9 H3 3.3623 no .
C9 H4 2.7979 no .
C9 H6 3.0176 no .
C9 H11A 2.6102 no .
C9 H11B 3.2006 no .
C10 H1B 3.2471 no .
C10 H3 2.8020 no .
C10 H6 2.9780 no .
C11 H6 2.9718 no .
C11 H8A 2.7824 no .
C11 H9 3.31(4) no .
C12 H1A 2.5510 no .
C12 H1B 2.9965 no .
C12 H2 3.4605 no .
C13 H1B 3.5409 no .
C13 H3 2.8228 no .
C13 H4 3.3761 no .
H1A H2 2.6374 no .
H1A H5 2.8047 no .
H1A H6 2.3249 no .
H1A H10A 3.2067 no .
H1B H2 3.5730 no .
H1B H5 2.2226 no .
H1B H6 2.5598 no .
H1B H10A 2.4446 no .
H1B H13C 3.1145 no .
H2 H5 3.5717 no .
H2 H6 2.3065 no .
H2 H7 2.8284 no .
H2 H11A 2.8202 no .
H2 H11B 2.2905 no .
H3 H4 2.8086 no .
H3 H6 3.4487 no .
H3 H8A 2.3160 no .
H3 H8B 2.2731 no .
H3 H10A 3.2312 no .
H3 H13A 2.8498 no .
H3 H13C 2.4356 no .
H4 H6 2.1619 no .
H4 H8B 3.0143 no .
H4 H9 2.7834 no .
H4 H10A 2.2763 no .
H4 H10B 2.3486 no .
H6 H7 3.3757 no .
H6 H9 3.4598 no .
H6 H10A 2.4416 no .
H6 H10B 3.5838 no .
H6 H11A 3.3760 no .
H7 H8A 3.5741 no .
H7 H9 2.30(6) no .
H7 H11A 2.7848 no .
H7 H11B 2.2409 no .
H8A H9 2.7522 no .
H8A H11A 2.1670 no .
H8A H11B 3.5474 no .
H8B H9 2.2300 no .
H8B H11A 3.5472 no .
H9 H11A 3.5222 no .
H10A H13A 2.8038 no .
H10A H13B 2.3202 no .
H10A H13C 2.3097 no .
H10B H13A 2.3424 no .
H10B H13B 2.2886 no .
H10B H13C 2.8027 no .
Br1 H2 3.3062 no 1_545
Br1 H3 3.0803 no 1_655
Br1 H7 3.39(5) no 1_545
Br1 H8A 3.4146 no 1_655
Br1 H8B 3.3712 no 2_566
Br1 H9 3.56(4) no 2_566
Br1 H11B 3.1367 no 1_645
O1 H4 2.7695 no 1_455
O1 H10A 3.4054 no 1_455
O1 H10B 2.9782 no 1_455
O2 H1A 3.3878 no 1_455
O2 H2 3.5188 no 1_455
O2 H6 2.8509 no 1_455
O2 H13A 3.5664 no 1_465
O2 H13A 3.4667 no 1_565
N1 H1B 3.0188 no 3_555
N1 H1B 3.3730 no 3_655
N1 H5 2.6083 no 3_555
N1 H10A 2.8245 no 3_655
N1 H10B 3.4276 no 3_655
N1 H13B 3.0454 no 1_465
N1 H13B 3.4429 no 1_565
N1 H13B 3.4388 no 3_655
N1 H13C 3.3506 no 1_565
C1 H5 3.1335 no 1_655
C1 H13B 3.2536 no 3_655
C2 H13A 3.1950 no 1_565
C3 H4 3.1750 no 1_455
C3 H10B 3.3686 no 1_455
C4 H3 3.2574 no 1_655
C4 H8A 3.3962 no 1_655
C5 H1A 3.1484 no 1_455
C5 H6 3.2580 no 1_455
C6 H5 3.3367 no 1_655
C7 H7 3.12(5) no 2_476
C7 H11A 3.3856 no 1_655
C7 H11B 3.2315 no 2_576
C8 H4 3.3439 no 1_455
C9 H11A 3.2803 no 1_655
C9 H11B 3.2213 no 2_576
C10 H3 3.4281 no 1_655
C10 H5 3.5009 no 1_655
C10 H13C 3.4835 no 1_655
C11 H7 3.20(4) no 2_476
C12 H1A 3.2049 no 1_455
C12 H10A 3.4494 no 3_655
C12 H13A 3.4915 no 1_565
C12 H13B 3.4784 no 1_465
C12 H13B 3.2807 no 3_655
C12 H13C 3.5226 no 1_565
C13 H2 3.2294 no 1_545
C13 H10B 3.4617 no 1_455
H1A O2 3.3878 no 1_655
H1A C5 3.1484 no 1_655
H1A C12 3.2049 no 1_655
H1A H5 2.5707 no 1_655
H1A H13A 3.0483 no 1_565
H1A H13B 3.5539 no 1_565
H1A H13B 3.0724 no 3_655
H1B N1 3.0188 no 3_545
H1B N1 3.3730 no 3_645
H1B H5 3.2151 no 1_655
H1B H13B 2.8131 no 3_655
H2 Br1 3.3062 no 1_565
H2 O2 3.5188 no 1_655
H2 C13 3.2294 no 1_565
H2 H3 3.5737 no 1_565
H2 H13A 2.3187 no 1_565
H2 H13C 3.4319 no 1_565
H3 Br1 3.0803 no 1_455
H3 C4 3.2574 no 1_455
H3 C10 3.4281 no 1_455
H3 H2 3.5737 no 1_545
H3 H4 2.8866 no 1_455
H3 H10B 2.7399 no 1_455
H4 O1 2.7695 no 1_655
H4 C3 3.1750 no 1_655
H4 C8 3.3439 no 1_655
H4 H3 2.8866 no 1_655
H4 H5 3.5500 no 1_655
H4 H8A 2.6491 no 1_655
H4 H11A 2.8893 no 1_655
H5 N1 2.6083 no 3_545
H5 C1 3.1335 no 1_455
H5 C6 3.3367 no 1_455
H5 C10 3.5009 no 1_455
H5 H1A 2.5707 no 1_455
H5 H1B 3.2151 no 1_455
H5 H4 3.5500 no 1_455
H5 H6 2.7070 no 1_455
H5 H10A 2.6978 no 1_455
H5 H10B 3.5401 no 1_455
H6 O2 2.8509 no 1_655
H6 C5 3.2580 no 1_655
H6 H5 2.7070 no 1_655
H6 H11A 3.1685 no 1_655
H7 Br1 3.39(5) no 1_565
H7 C7 3.12(5) no 2_576
H7 C11 3.20(4) no 2_576
H7 H7 3.21(7) no 2_476
H7 H7 3.21(7) no 2_576
H7 H9 3.25(6) no 2_476
H7 H11A 3.1673 no 1_655
H7 H11A 3.1102 no 2_576
H7 H11B 3.3088 no 1_655
H7 H11B 2.8602 no 2_576
H8A Br1 3.4146 no 1_455
H8A C4 3.3962 no 1_455
H8A H4 2.6491 no 1_455
H8A H8B 3.1065 no 2_466
H8A H9 2.8956 no 1_455
H8B Br1 3.3712 no 2_466
H8B H8A 3.1065 no 2_566
H8B H8B 3.2466 no 2_466
H8B H8B 3.2466 no 2_566
H8B H9 3.1100 no 2_466
H9 Br1 3.56(4) no 2_466
H9 H7 3.25(6) no 2_576
H9 H8A 2.8956 no 1_655
H9 H8B 3.1100 no 2_566
H9 H11A 2.8668 no 1_655
H9 H11B 2.8474 no 2_576
H10A O1 3.4054 no 1_655
H10A N1 2.8245 no 3_645
H10A C12 3.4494 no 3_645
H10A H5 2.6978 no 1_655
H10B O1 2.9782 no 1_655
H10B N1 3.4276 no 3_645
H10B C3 3.3686 no 1_655
H10B C13 3.4617 no 1_655
H10B H3 2.7399 no 1_655
H10B H5 3.5401 no 1_655
H10B H13C 2.5312 no 1_655
H11A C7 3.3856 no 1_455
H11A C9 3.2803 no 1_455
H11A H4 2.8893 no 1_455
H11A H6 3.1685 no 1_455
H11A H7 3.1673 no 1_455
H11A H7 3.1102 no 2_476
H11A H9 2.8668 no 1_455
H11B Br1 3.1367 no 1_465
H11B C7 3.2315 no 2_476
H11B C9 3.2213 no 2_476
H11B H7 3.3088 no 1_455
H11B H7 2.8602 no 2_476
H11B H9 2.8474 no 2_476
H13A O2 3.4667 no 1_545
H13A O2 3.5664 no 1_645
H13A C2 3.1950 no 1_545
H13A C12 3.4915 no 1_545
H13A H1A 3.0483 no 1_545
H13A H2 2.3187 no 1_545
H13B N1 3.4429 no 1_545
H13B N1 3.0454 no 1_645
H13B N1 3.4388 no 3_645
H13B C1 3.2536 no 3_645
H13B C12 3.4784 no 1_645
H13B C12 3.2807 no 3_645
H13B H1A 3.5539 no 1_545
H13B H1A 3.0724 no 3_645
H13B H1B 2.8131 no 3_645
H13C N1 3.3506 no 1_545
H13C C10 3.4835 no 1_455
H13C C12 3.5226 no 1_545
H13C H2 3.4319 no 1_545
H13C H10B 2.5312 no 1_455

loop_
_geom_torsion_atom_site_label_1
_geom_torsion_atom_site_label_2
_geom_torsion_atom_site_label_3
_geom_torsion_atom_site_label_4
_geom_torsion
_geom_torsion_publ_flag
C3 O1 C6 C1 143.0(3) no
C3 O1 C6 C2 -107.9(3) no
C6 O1 C3 C4 -52.2(4) no
C6 O1 C3 C8 79.3(4) no
C2 O2 C5 C1 0.6(4) no
C2 O2 C5 C12 -123.1(3) no
C5 O2 C2 C6 -25.2(4) no
C5 O2 C2 C11 -151.0(3) no
C5 C1 C6 O1 79.9(4) no
C5 C1 C6 C2 -37.2(4) no
C6 C1 C5 O2 23.9(4) no
C6 C1 C5 C12 144.6(3) no
O2 C2 C6 O1 -74.5(4) no
O2 C2 C6 C1 38.9(4) no
O2 C2 C11 C7 173.6(3) no
C6 C2 C11 C7 54.7(5) no
C11 C2 C6 O1 46.7(5) no
C11 C2 C6 C1 160.2(4) no
O1 C3 C4 Br1 -167.6(3) no
O1 C3 C4 C10 -45.8(4) no
O1 C3 C8 C9 -69.5(4) no
C4 C3 C8 C9 60.7(4) no
C8 C3 C4 Br1 62.0(4) no
C8 C3 C4 C10 -176.2(3) no
Br1 C4 C10 C13 69.1(4) no
C3 C4 C10 C13 -51.5(4) no
C9 C7 C11 C2 -89.7(5) no
C11 C7 C9 C8 -3.0(7) no
C3 C8 C9 C7 79.0(5) no
